data_7714108
loop_
_publ_author_name
'Raju, Selvam'
'Teimouri, Mohsen'
'Adhikari, Bhupendra'
'Donnadieu, Bruno'
'Stokes, Sean L.'
'Emerson, Joseph'

_publ_section_title
;
 Copper--complexes for Chemoselective N-arylation of Arylamines and
 Sulfanilamides via Chan-Evans-Lam Cross-Coupling
;
_journal_name_full 'Dalton Transactions'
_journal_paper_doi 10.1039/D3DT02659K
_journal_year 2023
_chemical_formula_moiety 'C21 H18 Cu F6 N4 O8 S2'
_chemical_formula_sum 'C21 H18 Cu F6 N4 O8 S2'
_chemical_formula_weight 696.05
_chemical_properties_physical Air-sensitive,Moisture-sensitive,Hygroscopic
_space_group_crystal_system triclinic
_space_group_IT_number 2
_space_group_name_Hall '-P 1'
_space_group_name_H-M_alt 'P -1'
_atom_sites_solution_hydrogens mixed
_atom_sites_solution_primary dual
_atom_sites_solution_secondary difmap
_audit_creation_method SHELXL-2019/1
_audit_update_record
;
2023-09-13 deposited with the CCDC.	2023-09-27 downloaded from the CCDC.
;
_cell_angle_alpha 100.260(3)
_cell_angle_beta 90.700(3)
_cell_angle_gamma 97.224(3)
_cell_formula_units_Z 2
_cell_length_a 7.8701(7)
_cell_length_b 11.5840(11)
_cell_length_c 14.7103(13)
_cell_measurement_reflns_used 842
_cell_measurement_temperature 100(2)
_cell_measurement_theta_max 25.347
_cell_measurement_theta_min 2.480
_cell_volume 1308.4(2)
_computing_cell_refinement 'APEX4 v2022, 10.0'
_computing_data_collection 'APEX4 v2022, 10.0'
_computing_data_reduction 'APEX4 v2022, 10.0'
_computing_molecular_graphics 'Mercury 2022-3.0, POV-Ray v 3.7'
_computing_publication_material 'APEX4 v2022, 10.0'
_computing_structure_refinement 'SHELXL-2019/1 (Sheldrick, 2019)'
_computing_structure_solution SHELXTL-2018/3
_diffrn_ambient_temperature 100(2)
_diffrn_measured_fraction_theta_full 0.997
_diffrn_measured_fraction_theta_max 0.997
_diffrn_measurement_device_type 'Bruker AXS D8 Venture '
_diffrn_measurement_method 'profile data from \q/2\q scans'
_diffrn_radiation_type MoK\a
_diffrn_radiation_wavelength 0.71073
_diffrn_reflns_av_R_equivalents 0.0261
_diffrn_reflns_av_unetI/netI 0.0143
_diffrn_reflns_Laue_measured_fraction_full 0.997
_diffrn_reflns_Laue_measured_fraction_max 0.997
_diffrn_reflns_limit_h_max 9
_diffrn_reflns_limit_h_min -9
_diffrn_reflns_limit_k_max 13
_diffrn_reflns_limit_k_min -13
_diffrn_reflns_limit_l_max 17
_diffrn_reflns_limit_l_min -17
_diffrn_reflns_number 38725
_diffrn_reflns_point_group_measured_fraction_full 0.997
_diffrn_reflns_point_group_measured_fraction_max 0.997
_diffrn_reflns_theta_full 25.242
_diffrn_reflns_theta_max 25.347
_diffrn_reflns_theta_min 2.480
_exptl_absorpt_coefficient_mu 1.092
_exptl_absorpt_correction_T_max 0.776
_exptl_absorpt_correction_T_min 0.566
_exptl_absorpt_correction_type multi-scan
_exptl_absorpt_process_details Sadabs
_exptl_crystal_colour green
_exptl_crystal_density_diffrn 1.767
_exptl_crystal_description 'prism frag'
_exptl_crystal_F_000 702
_exptl_crystal_size_max 0.588
_exptl_crystal_size_mid 0.493
_exptl_crystal_size_min 0.245
_refine_diff_density_max 5.218
_refine_diff_density_min -0.956
_refine_diff_density_rms 0.123
_refine_ls_extinction_coef 0.028(2)
_refine_ls_extinction_expression Fc^*^=kFc[1+0.001xFc^2^\l^3^/sin(2\q)]^-1/4^
_refine_ls_extinction_method 'SHELXL-2019/1 (Sheldrick 2019)'
_refine_ls_goodness_of_fit_ref 1.039
_refine_ls_hydrogen_treatment constr
_refine_ls_matrix_type full
_refine_ls_number_parameters 380
_refine_ls_number_reflns 4782
_refine_ls_number_restraints 0
_refine_ls_restrained_S_all 1.039
_refine_ls_R_factor_all 0.0614
_refine_ls_R_factor_gt 0.0604
_refine_ls_shift/su_max 0.000
_refine_ls_shift/su_mean 0.000
_refine_ls_structure_factor_coef Fsqd
_refine_ls_weighting_details 'w=1/[\s^2^(Fo^2^)+(0.0576P)^2^+9.3047P] where P=(Fo^2^+2Fc^2^)/3'
_refine_ls_weighting_scheme calc
_refine_ls_wR_factor_gt 0.1412
_refine_ls_wR_factor_ref 0.1419
_reflns_Friedel_coverage 0.000
_reflns_number_gt 4673
_reflns_number_total 4782
_reflns_threshold_expression 'I > 2\s(I)'
_cod_data_source_file d3dt02659k2.cif
_cod_data_source_block mo_d_je_011_final
_cod_depositor_comments
;
The following automatic conversions were performed:

data item '_atom_sites_solution_primary' value 'DUAL' was changed to
'dual' in accordance with the
/home/data/users/saulius/crontab/automatic-downloads/rss-feeds/RSC/lib/dictionaries/cif_core.dic
dictionary named 'cif_core.dic' version 2.4.2 last updated on
2011-04-26.

data item '_atom_sites_solution_secondary' value 'DIFMAP' was changed
to 'difmap' in accordance with the
/home/data/users/saulius/crontab/automatic-downloads/rss-feeds/RSC/lib/dictionaries/cif_core.dic
dictionary named 'cif_core.dic' version 2.4.2 last updated on
2011-04-26.

Automatic conversion script
Id: cif_fix_values 8170 2020-07-09 18:12:32Z antanas 
;
_cod_database_code 7714108
_shelx_space_group_comment
;
The symmetry employed for this shelxl refinement is uniquely defined
by the following loop, which should always be used as a source of
symmetry information in preference to the above space-group names.
They are only intended as comments.
;
_shelx_estimated_absorpt_t_min 0.566
_shelx_estimated_absorpt_t_max 0.776

loop_
_space_group_symop_operation_xyz
'x, y, z'
'-x, -y, -z'

loop_
_atom_site_label
_atom_site_type_symbol
_atom_site_fract_x
_atom_site_fract_y
_atom_site_fract_z
_atom_site_U_iso_or_equiv
_atom_site_adp_type
_atom_site_occupancy
_atom_site_site_symmetry_order
_atom_site_calc_flag
_atom_site_refinement_flags_posn
_atom_site_refinement_flags_adp
_atom_site_refinement_flags_occupancy
_atom_site_disorder_assembly
_atom_site_disorder_group
Cu1 Cu 0.68775(6) 0.43633(4) 0.73136(3) 0.01472(19) Uani 1 1 d . . . . .
N1 N 0.8396(4) 0.5690(3) 0.8064(2) 0.0151(7) Uani 1 1 d . . . . .
N2 N 0.8670(4) 0.3411(3) 0.7730(2) 0.0116(7) Uani 1 1 d . . . . .
N3 N 0.5460(4) 0.2950(3) 0.6686(2) 0.0146(7) Uani 1 1 d . . . . .
N4 N 0.4471(4) 0.1085(3) 0.6196(2) 0.0143(7) Uani 1 1 d . . . . .
H4 H 0.441384 0.030929 0.608872 0.017 Uiso 1 1 calc R U . . .
O1 O 0.6889(4) 0.5213(3) 0.6189(2) 0.0198(7) Uani 1 1 d . . . . .
O2 O 0.4712(4) 0.4919(2) 0.80328(19) 0.0154(6) Uani 1 1 d . . . . .
C1 C 0.8248(5) 0.6831(4) 0.8188(3) 0.0178(9) Uani 1 1 d . . . . .
H1 H 0.739601 0.709051 0.783836 0.021 Uiso 1 1 calc R U . . .
C2 C 0.9312(6) 0.7666(4) 0.8818(3) 0.0196(9) Uani 1 1 d . . . . .
H2 H 0.917926 0.848100 0.889646 0.023 Uiso 1 1 calc R U . . .
C3 C 1.0557(6) 0.7293(4) 0.9326(3) 0.0199(9) Uani 1 1 d . . . . .
H3 H 1.128532 0.784804 0.976038 0.024 Uiso 1 1 calc R U . . .
C4 C 1.0729(5) 0.6096(4) 0.9192(3) 0.0179(9) Uani 1 1 d . . . . .
H4A H 1.157882 0.581878 0.953098 0.021 Uiso 1 1 calc R U . . .
C5 C 0.9640(5) 0.5317(4) 0.8556(3) 0.0146(8) Uani 1 1 d . . . . .
C6 C 0.9719(5) 0.4051(4) 0.8351(3) 0.0155(8) Uani 1 1 d . . . . .
H6 H 1.052631 0.370514 0.866666 0.019 Uiso 1 1 calc R U . . .
C7 C 0.8704(5) 0.2170(3) 0.7489(3) 0.0117(8) Uani 1 1 d . . . . .
C8 C 1.0102(5) 0.1650(4) 0.7754(3) 0.0181(9) Uani 1 1 d . . . . .
H8 H 1.103588 0.213864 0.809942 0.022 Uiso 1 1 calc R U . . .
C9 C 1.0156(6) 0.0454(4) 0.7529(3) 0.0209(9) Uani 1 1 d . . . . .
H9 H 1.111117 0.012246 0.772522 0.025 Uiso 1 1 calc R U . . .
C10 C 0.8811(6) -0.0274(4) 0.7012(3) 0.0206(9) Uani 1 1 d . . . . .
H10 H 0.883630 -0.110346 0.685780 0.025 Uiso 1 1 calc R U . . .
C11 C 0.7440(5) 0.0224(4) 0.6727(3) 0.0159(8) Uani 1 1 d . . . . .
H11 H 0.653606 -0.027390 0.636333 0.019 Uiso 1 1 calc R U . . .
C12 C 0.7339(5) 0.1437(4) 0.6956(3) 0.0117(8) Uani 1 1 d . . . . .
C13 C 0.5805(5) 0.1864(3) 0.6628(3) 0.0109(8) Uani 1 1 d . . . . .
C14 C 0.3224(5) 0.1728(4) 0.5955(3) 0.0139(8) Uani 1 1 d . . . . .
C15 C 0.1631(5) 0.1354(4) 0.5497(3) 0.0158(8) Uani 1 1 d . . . . .
H15 H 0.123954 0.053885 0.528754 0.019 Uiso 1 1 calc R U . . .
C16 C 0.0654(5) 0.2220(4) 0.5363(3) 0.0176(9) Uani 1 1 d . . . . .
H16 H -0.043909 0.200255 0.505663 0.021 Uiso 1 1 calc R U . . .
C17 C 0.1258(6) 0.3428(4) 0.5676(3) 0.0189(9) Uani 1 1 d . . . . .
H17 H 0.056332 0.400826 0.557129 0.023 Uiso 1 1 calc R U . . .
C18 C 0.2839(6) 0.3788(4) 0.6132(3) 0.0179(9) Uani 1 1 d . . . . .
H18 H 0.323731 0.460220 0.634221 0.021 Uiso 1 1 calc R U . . .
C19 C 0.3817(5) 0.2914(4) 0.6268(3) 0.0143(8) Uani 1 1 d . . . . .
C20 C 0.5642(5) 0.8625(4) 0.0794(3) 0.0165(8) Uani 1 1 d . . . . .
O11 O 0.3672(4) 0.6671(3) 0.0774(2) 0.0204(7) Uani 1 1 d . . . . .
O12 O 0.6742(4) 0.6609(3) 0.0749(2) 0.0246(7) Uani 1 1 d . . . . .
O13 O 0.5197(4) 0.6946(3) -0.0621(2) 0.0232(7) Uani 1 1 d . . . . .
S1 S 0.52737(13) 0.70342(9) 0.03731(7) 0.0146(2) Uani 1 1 d . . . . .
F11 F 0.7053(3) 0.9132(2) 0.04568(19) 0.0265(6) Uani 1 1 d . . . . .
F12 F 0.5838(3) 0.8857(2) 0.17166(17) 0.0234(6) Uani 1 1 d . . . . .
F13 F 0.4321(4) 0.9141(2) 0.0566(2) 0.0292(6) Uani 1 1 d . . . . .
C21 C 0.7214(6) 0.2420(4) 0.2968(3) 0.0195(9) Uani 1 1 d . . . . .
O21 O 0.4322(4) 0.2630(3) 0.3736(2) 0.0217(7) Uani 1 1 d . . . . .
O22 O 0.6948(4) 0.3572(3) 0.4602(2) 0.0186(6) Uani 1 1 d . . . . .
O23 O 0.6242(4) 0.1429(2) 0.4338(2) 0.0159(6) Uani 1 1 d . . . . .
S2 S 0.60479(12) 0.25257(8) 0.40319(7) 0.0115(2) Uani 1 1 d . . . . .
F21 F 0.6588(5) 0.1461(3) 0.23583(19) 0.0380(8) Uani 1 1 d . . . . .
F22 F 0.8865(4) 0.2345(3) 0.3136(2) 0.0341(7) Uani 1 1 d . . . . .
F23 F 0.7134(4) 0.3360(3) 0.25787(19) 0.0317(7) Uani 1 1 d . . . . .
H11W H 0.669690 0.486341 0.575994 0.038 Uiso 1 1 d . U . . .
H12W H 0.664989 0.585304 0.615973 0.038 Uiso 1 1 d . U . . .
H22W H 0.487481 0.548827 0.834846 0.038 Uiso 1 1 d . U . . .
H21W H 0.440595 0.448050 0.821476 0.038 Uiso 1 1 d . U . . .

loop_
_atom_site_aniso_label
_atom_site_aniso_U_11
_atom_site_aniso_U_22
_atom_site_aniso_U_33
_atom_site_aniso_U_23
_atom_site_aniso_U_13
_atom_site_aniso_U_12
Cu1 0.0135(3) 0.0109(3) 0.0184(3) 0.0005(2) -0.0045(2) -0.00005(19)
N1 0.0129(16) 0.0183(18) 0.0122(16) 0.0011(14) -0.0005(13) -0.0030(14)
N2 0.0103(16) 0.0126(17) 0.0125(16) 0.0029(13) 0.0014(13) 0.0025(13)
N3 0.0132(17) 0.0147(17) 0.0157(17) 0.0023(13) -0.0034(13) 0.0016(13)
N4 0.0131(17) 0.0154(17) 0.0150(17) 0.0045(14) -0.0010(13) 0.0023(14)
O1 0.0384(19) 0.0102(14) 0.0115(14) 0.0024(11) 0.0017(13) 0.0047(13)
O2 0.0192(15) 0.0140(14) 0.0127(14) -0.0004(11) 0.0012(11) 0.0048(12)
C1 0.016(2) 0.019(2) 0.020(2) 0.0049(17) 0.0022(16) 0.0021(17)
C2 0.021(2) 0.015(2) 0.022(2) 0.0013(17) 0.0066(18) 0.0014(17)
C3 0.018(2) 0.019(2) 0.018(2) -0.0047(17) 0.0030(17) -0.0050(17)
C4 0.014(2) 0.022(2) 0.015(2) -0.0007(17) -0.0011(16) 0.0006(17)
C5 0.0144(19) 0.015(2) 0.0126(19) 0.0007(15) 0.0038(15) -0.0009(16)
C6 0.016(2) 0.017(2) 0.014(2) 0.0028(16) 0.0040(16) 0.0041(16)
C7 0.0110(18) 0.0122(19) 0.0120(18) 0.0023(15) 0.0016(15) 0.0014(15)
C8 0.013(2) 0.017(2) 0.023(2) 0.0004(17) -0.0057(17) 0.0037(16)
C9 0.016(2) 0.021(2) 0.027(2) 0.0043(18) -0.0056(18) 0.0074(17)
C10 0.020(2) 0.013(2) 0.029(2) 0.0014(17) -0.0013(18) 0.0048(17)
C11 0.0131(19) 0.012(2) 0.021(2) 0.0007(16) -0.0020(16) 0.0019(16)
C12 0.0088(18) 0.014(2) 0.0122(19) 0.0035(15) 0.0008(15) 0.0006(15)
C13 0.0106(18) 0.0137(19) 0.0099(18) 0.0041(15) 0.0024(14) 0.0039(15)
C14 0.0122(19) 0.019(2) 0.0116(19) 0.0051(16) -0.0001(15) 0.0017(16)
C15 0.014(2) 0.017(2) 0.015(2) 0.0025(16) -0.0022(16) -0.0021(16)
C16 0.0123(19) 0.023(2) 0.016(2) 0.0042(17) -0.0065(16) -0.0001(17)
C17 0.021(2) 0.020(2) 0.018(2) 0.0052(17) -0.0005(17) 0.0076(17)
C18 0.023(2) 0.013(2) 0.016(2) -0.0003(16) 0.0004(17) -0.0029(17)
C19 0.0085(18) 0.022(2) 0.0098(18) 0.0011(16) -0.0028(14) -0.0037(16)
C20 0.015(2) 0.020(2) 0.014(2) 0.0028(16) 0.0002(16) 0.0014(16)
O11 0.0188(15) 0.0236(16) 0.0177(15) 0.0051(12) 0.0008(12) -0.0029(13)
O12 0.0181(16) 0.0212(16) 0.0343(19) 0.0022(14) -0.0066(14) 0.0062(13)
O13 0.0272(17) 0.0267(17) 0.0122(15) -0.0028(12) 0.0020(13) -0.0014(14)
S1 0.0144(5) 0.0154(5) 0.0127(5) -0.0003(4) -0.0017(4) 0.0013(4)
F11 0.0256(14) 0.0246(14) 0.0271(14) 0.0054(11) 0.0065(11) -0.0064(11)
F12 0.0275(14) 0.0254(14) 0.0134(12) -0.0040(10) 0.0010(10) -0.0013(11)
F13 0.0278(15) 0.0227(14) 0.0390(17) 0.0066(12) -0.0058(12) 0.0104(12)
C21 0.030(2) 0.017(2) 0.014(2) 0.0034(16) 0.0051(18) 0.0136(18)
O21 0.0148(15) 0.0167(15) 0.0342(18) 0.0035(13) -0.0016(13) 0.0057(12)
O22 0.0267(16) 0.0101(14) 0.0161(15) -0.0027(11) 0.0007(12) -0.0012(12)
O23 0.0198(15) 0.0091(14) 0.0187(15) 0.0040(11) -0.0022(12) -0.0001(11)
S2 0.0146(5) 0.0078(5) 0.0118(5) 0.0003(3) 0.0013(4) 0.0023(4)
F21 0.066(2) 0.0262(16) 0.0186(14) -0.0098(12) 0.0011(14) 0.0140(15)
F22 0.0261(15) 0.0466(19) 0.0380(17) 0.0177(14) 0.0165(13) 0.0212(14)
F23 0.0553(19) 0.0268(15) 0.0213(14) 0.0146(12) 0.0146(13) 0.0212(14)

loop_
_atom_type_symbol
_atom_type_description
_atom_type_scat_dispersion_real
_atom_type_scat_dispersion_imag
_atom_type_scat_source
C C 0.0033 0.0016 'International Tables Vol C Tables 4.2.6.8 and 6.1.1.4'
H H 0.0000 0.0000 'International Tables Vol C Tables 4.2.6.8 and 6.1.1.4'
Cu Cu 0.3201 1.2651 'International Tables Vol C Tables 4.2.6.8 and 6.1.1.4'
F F 0.0171 0.0103 'International Tables Vol C Tables 4.2.6.8 and 6.1.1.4'
N N 0.0061 0.0033 'International Tables Vol C Tables 4.2.6.8 and 6.1.1.4'
O O 0.0106 0.0060 'International Tables Vol C Tables 4.2.6.8 and 6.1.1.4'
S S 0.1246 0.1234 'International Tables Vol C Tables 4.2.6.8 and 6.1.1.4'

loop_
_geom_angle_atom_site_label_1
_geom_angle_atom_site_label_2
_geom_angle_atom_site_label_3
_geom_angle
_geom_angle_site_symmetry_1
_geom_angle_site_symmetry_3
_geom_angle_publ_flag
N3 Cu1 N1 173.08(15) . . ?
N3 Cu1 N2 92.54(14) . . ?
N1 Cu1 N2 81.74(14) . . ?
N3 Cu1 O1 94.25(14) . . ?
N1 Cu1 O1 92.39(14) . . ?
N2 Cu1 O1 128.97(13) . . ?
N3 Cu1 O2 89.72(13) . . ?
N1 Cu1 O2 90.75(13) . . ?
N2 Cu1 O2 128.08(12) . . ?
O1 Cu1 O2 102.49(12) . . ?
C1 N1 C5 119.1(4) . . ?
C1 N1 Cu1 127.9(3) . . ?
C5 N1 Cu1 112.8(3) . . ?
C6 N2 C7 120.8(3) . . ?
C6 N2 Cu1 111.5(3) . . ?
C7 N2 Cu1 127.1(3) . . ?
C13 N3 C19 108.5(3) . . ?
C13 N3 Cu1 125.9(3) . . ?
C19 N3 Cu1 125.6(3) . . ?
C13 N4 C14 108.1(3) . . ?
C13 N4 H4 126.0 . . ?
C14 N4 H4 126.0 . . ?
Cu1 O1 H11W 117.1(3) . . ?
Cu1 O1 H12W 129.3(3) . . ?
H11W O1 H12W 107.2(4) . . ?
Cu1 O2 H22W 115.1(3) . . ?
Cu1 O2 H21W 105.0(3) . . ?
H22W O2 H21W 115.6(4) . . ?
N1 C1 C2 121.8(4) . . ?
N1 C1 H1 119.1 . . ?
C2 C1 H1 119.1 . . ?
C3 C2 C1 119.3(4) . . ?
C3 C2 H2 120.3 . . ?
C1 C2 H2 120.3 . . ?
C2 C3 C4 119.1(4) . . ?
C2 C3 H3 120.5 . . ?
C4 C3 H3 120.5 . . ?
C5 C4 C3 118.7(4) . . ?
C5 C4 H4A 120.7 . . ?
C3 C4 H4A 120.7 . . ?
N1 C5 C4 122.0(4) . . ?
N1 C5 C6 114.6(4) . . ?
C4 C5 C6 123.4(4) . . ?
N2 C6 C5 118.3(4) . . ?
N2 C6 H6 120.9 . . ?
C5 C6 H6 120.9 . . ?
C8 C7 C12 118.6(4) . . ?
C8 C7 N2 120.9(4) . . ?
C12 C7 N2 120.5(3) . . ?
C9 C8 C7 121.7(4) . . ?
C9 C8 H8 119.1 . . ?
C7 C8 H8 119.1 . . ?
C8 C9 C10 120.0(4) . . ?
C8 C9 H9 120.0 . . ?
C10 C9 H9 120.0 . . ?
C11 C10 C9 119.2(4) . . ?
C11 C10 H10 120.4 . . ?
C9 C10 H10 120.4 . . ?
C10 C11 C12 122.1(4) . . ?
C10 C11 H11 118.9 . . ?
C12 C11 H11 118.9 . . ?
C11 C12 C7 118.4(4) . . ?
C11 C12 C13 117.4(4) . . ?
C7 C12 C13 124.3(4) . . ?
N3 C13 N4 110.1(3) . . ?
N3 C13 C12 129.3(4) . . ?
N4 C13 C12 120.5(3) . . ?
N4 C14 C19 107.0(4) . . ?
N4 C14 C15 130.6(4) . . ?
C19 C14 C15 122.4(4) . . ?
C16 C15 C14 117.0(4) . . ?
C16 C15 H15 121.5 . . ?
C14 C15 H15 121.5 . . ?
C15 C16 C17 120.8(4) . . ?
C15 C16 H16 119.6 . . ?
C17 C16 H16 119.6 . . ?
C18 C17 C16 121.7(4) . . ?
C18 C17 H17 119.1 . . ?
C16 C17 H17 119.1 . . ?
C17 C18 C19 117.4(4) . . ?
C17 C18 H18 121.3 . . ?
C19 C18 H18 121.3 . . ?
C18 C19 C14 120.8(4) . . ?
C18 C19 N3 132.9(4) . . ?
C14 C19 N3 106.4(4) . . ?
F13 C20 F11 108.3(4) . . ?
F13 C20 F12 107.7(3) . . ?
F11 C20 F12 107.2(3) . . ?
F13 C20 S1 110.9(3) . . ?
F11 C20 S1 112.0(3) . . ?
F12 C20 S1 110.5(3) . . ?
O11 S1 O13 115.01(19) . . ?
O11 S1 O12 113.8(2) . . ?
O13 S1 O12 115.8(2) . . ?
O11 S1 C20 103.35(19) . . ?
O13 S1 C20 103.10(19) . . ?
O12 S1 C20 103.52(19) . . ?
F23 C21 F21 108.1(4) . . ?
F23 C21 F22 108.0(4) . . ?
F21 C21 F22 107.6(4) . . ?
F23 C21 S2 111.3(3) . . ?
F21 C21 S2 111.3(3) . . ?
F22 C21 S2 110.4(3) . . ?
O22 S2 O23 114.87(18) . . ?
O22 S2 O21 115.25(18) . . ?
O23 S2 O21 114.74(18) . . ?
O22 S2 C21 102.8(2) . . ?
O23 S2 C21 103.34(18) . . ?
O21 S2 C21 103.5(2) . . ?

loop_
_geom_bond_atom_site_label_1
_geom_bond_atom_site_label_2
_geom_bond_distance
_geom_bond_site_symmetry_2
_geom_bond_publ_flag
Cu1 N3 1.938(4) . ?
Cu1 N1 1.977(3) . ?
Cu1 N2 2.048(3) . ?
Cu1 O1 2.071(3) . ?
Cu1 O2 2.125(3) . ?
N1 C1 1.322(6) . ?
N1 C5 1.367(6) . ?
N2 C6 1.285(5) . ?
N2 C7 1.422(5) . ?
N3 C13 1.308(5) . ?
N3 C19 1.417(5) . ?
N4 C13 1.365(5) . ?
N4 C14 1.383(5) . ?
N4 H4 0.8800 . ?
O1 H11W 0.690(3) . ?
O1 H12W 0.795(3) . ?
O2 H22W 0.731(3) . ?
O2 H21W 0.638(3) . ?
C1 C2 1.398(6) . ?
C1 H1 0.9500 . ?
C2 C3 1.381(7) . ?
C2 H2 0.9500 . ?
C3 C4 1.390(6) . ?
C3 H3 0.9500 . ?
C4 C5 1.381(6) . ?
C4 H4A 0.9500 . ?
C5 C6 1.454(6) . ?
C6 H6 0.9500 . ?
C7 C8 1.402(6) . ?
C7 C12 1.415(6) . ?
C8 C9 1.373(6) . ?
C8 H8 0.9500 . ?
C9 C10 1.391(6) . ?
C9 H9 0.9500 . ?
C10 C11 1.380(6) . ?
C10 H10 0.9500 . ?
C11 C12 1.398(6) . ?
C11 H11 0.9500 . ?
C12 C13 1.469(5) . ?
C14 C19 1.387(6) . ?
C14 C15 1.397(6) . ?
C15 C16 1.378(6) . ?
C15 H15 0.9500 . ?
C16 C17 1.411(6) . ?
C16 H16 0.9500 . ?
C17 C18 1.386(6) . ?
C17 H17 0.9500 . ?
C18 C19 1.387(6) . ?
C18 H18 0.9500 . ?
C20 F13 1.330(5) . ?
C20 F11 1.334(5) . ?
C20 F12 1.339(5) . ?
C20 S1 1.821(4) . ?
O11 S1 1.445(3) . ?
O12 S1 1.452(3) . ?
O13 S1 1.447(3) . ?
C21 F23 1.324(5) . ?
C21 F21 1.333(5) . ?
C21 F22 1.336(5) . ?
C21 S2 1.818(4) . ?
O21 S2 1.447(3) . ?
O22 S2 1.443(3) . ?
O23 S2 1.446(3) . ?

loop_
_geom_torsion_atom_site_label_1
_geom_torsion_atom_site_label_2
_geom_torsion_atom_site_label_3
_geom_torsion_atom_site_label_4
_geom_torsion
_geom_torsion_site_symmetry_1
_geom_torsion_site_symmetry_2
_geom_torsion_site_symmetry_3
_geom_torsion_site_symmetry_4
_geom_torsion_publ_flag
C5 N1 C1 C2 -1.0(6) . . . . ?
Cu1 N1 C1 C2 173.0(3) . . . . ?
N1 C1 C2 C3 0.2(6) . . . . ?
C1 C2 C3 C4 0.4(6) . . . . ?
C2 C3 C4 C5 -0.3(6) . . . . ?
C1 N1 C5 C4 1.2(6) . . . . ?
Cu1 N1 C5 C4 -173.7(3) . . . . ?
C1 N1 C5 C6 -178.5(4) . . . . ?
Cu1 N1 C5 C6 6.7(4) . . . . ?
C3 C4 C5 N1 -0.6(6) . . . . ?
C3 C4 C5 C6 179.1(4) . . . . ?
C7 N2 C6 C5 179.0(3) . . . . ?
Cu1 N2 C6 C5 -8.3(4) . . . . ?
N1 C5 C6 N2 1.3(5) . . . . ?
C4 C5 C6 N2 -178.3(4) . . . . ?
C6 N2 C7 C8 -14.7(6) . . . . ?
Cu1 N2 C7 C8 173.8(3) . . . . ?
C6 N2 C7 C12 166.7(4) . . . . ?
Cu1 N2 C7 C12 -4.7(5) . . . . ?
C12 C7 C8 C9 -1.5(6) . . . . ?
N2 C7 C8 C9 179.9(4) . . . . ?
C7 C8 C9 C10 0.9(7) . . . . ?
C8 C9 C10 C11 0.5(7) . . . . ?
C9 C10 C11 C12 -1.3(7) . . . . ?
C10 C11 C12 C7 0.7(6) . . . . ?
C10 C11 C12 C13 -179.0(4) . . . . ?
C8 C7 C12 C11 0.7(6) . . . . ?
N2 C7 C12 C11 179.2(4) . . . . ?
C8 C7 C12 C13 -179.7(4) . . . . ?
N2 C7 C12 C13 -1.1(6) . . . . ?
C19 N3 C13 N4 -0.4(4) . . . . ?
Cu1 N3 C13 N4 175.5(3) . . . . ?
C19 N3 C13 C12 180.0(4) . . . . ?
Cu1 N3 C13 C12 -4.1(6) . . . . ?
C14 N4 C13 N3 1.0(4) . . . . ?
C14 N4 C13 C12 -179.3(3) . . . . ?
C11 C12 C13 N3 -174.3(4) . . . . ?
C7 C12 C13 N3 6.1(7) . . . . ?
C11 C12 C13 N4 6.2(5) . . . . ?
C7 C12 C13 N4 -173.5(4) . . . . ?
C13 N4 C14 C19 -1.2(4) . . . . ?
C13 N4 C14 C15 179.4(4) . . . . ?
N4 C14 C15 C16 179.5(4) . . . . ?
C19 C14 C15 C16 0.1(6) . . . . ?
C14 C15 C16 C17 0.2(6) . . . . ?
C15 C16 C17 C18 -0.4(7) . . . . ?
C16 C17 C18 C19 0.2(6) . . . . ?
C17 C18 C19 C14 0.2(6) . . . . ?
C17 C18 C19 N3 179.2(4) . . . . ?
N4 C14 C19 C18 -179.8(4) . . . . ?
C15 C14 C19 C18 -0.3(6) . . . . ?
N4 C14 C19 N3 0.9(4) . . . . ?
C15 C14 C19 N3 -179.6(4) . . . . ?
C13 N3 C19 C18 -179.5(4) . . . . ?
Cu1 N3 C19 C18 4.5(7) . . . . ?
C13 N3 C19 C14 -0.3(4) . . . . ?
Cu1 N3 C19 C14 -176.3(3) . . . . ?
F13 C20 S1 O11 -56.2(3) . . . . ?
F11 C20 S1 O11 -177.3(3) . . . . ?
F12 C20 S1 O11 63.2(3) . . . . ?
F13 C20 S1 O13 63.9(3) . . . . ?
F11 C20 S1 O13 -57.2(3) . . . . ?
F12 C20 S1 O13 -176.7(3) . . . . ?
F13 C20 S1 O12 -175.1(3) . . . . ?
F11 C20 S1 O12 63.8(3) . . . . ?
F12 C20 S1 O12 -55.7(3) . . . . ?
F23 C21 S2 O22 -61.6(4) . . . . ?
F21 C21 S2 O22 177.8(3) . . . . ?
F22 C21 S2 O22 58.3(3) . . . . ?
F23 C21 S2 O23 178.6(3) . . . . ?
F21 C21 S2 O23 58.0(3) . . . . ?
F22 C21 S2 O23 -61.5(3) . . . . ?
F23 C21 S2 O21 58.7(4) . . . . ?
F21 C21 S2 O21 -62.0(3) . . . . ?
F22 C21 S2 O21 178.6(3) . . . . ?
